data_1501717
loop_
_publ_author_name
'Chen, Xiaotong'
'Wei, Ruirui'
'Xiang, Yu'
'Zhou, Zhaojuan'
'Li, Kai'
'Song, Panshu'
'Tong, Aijun'

_publ_section_title
;
 Organic Crystalline Solids Response to Piezo/thermo Stimulus:
 Donor--Acceptor (D--A) Attached Salicylaldehyde Azine Derivatives
;
_journal_issue 29
_journal_name_full 'The Journal of Physical Chemistry C'
_journal_page_first 14353
_journal_paper_doi 10.1021/jp2035357
_journal_volume 115
_journal_year 2011
_chemical_formula_moiety 'C22 H30 N4 O2'
_chemical_formula_sum 'C22 H30 N4 O2'
_chemical_formula_weight 382.50
_chemical_name_systematic
; 
 ? 
;
_space_group_IT_number 2
_symmetry_cell_setting triclinic
_symmetry_space_group_name_Hall '-P 1'
_symmetry_space_group_name_H-M 'P -1'
_atom_sites_solution_hydrogens geom
_atom_sites_solution_primary direct
_atom_sites_solution_secondary difmap
_audit_creation_method SHELXL-97
_cell_angle_alpha 79.75(3)
_cell_angle_beta 70.26(3)
_cell_angle_gamma 83.19(3)
_cell_formula_units_Z 1
_cell_length_a 6.9676(19)
_cell_length_b 8.345(3)
_cell_length_c 9.765(4)
_cell_measurement_reflns_used 43
_cell_measurement_temperature 295(2)
_cell_measurement_theta_max 15.72
_cell_measurement_theta_min 5.10
_cell_volume 524.8(3)
_computing_cell_refinement 'XSCANS (Bruker, 1997)'
_computing_data_collection 'XSCANS (Bruker, 1997)'
_computing_data_reduction 'XSCANS (Bruker, 1997)'
_computing_molecular_graphics 'SHELXTL (Bruker, 1997)'
_computing_publication_material 'SHELXTL (Bruker, 1997)'
_computing_structure_refinement 'SHELXL-97 (Sheldrick, 1997)'
_computing_structure_solution 'SHELXS-97 (Sheldrick, 1990)'
_diffrn_ambient_temperature 295(2)
_diffrn_measured_fraction_theta_full 0.996
_diffrn_measured_fraction_theta_max 0.996
_diffrn_measurement_device_type 'Bruker P4'
_diffrn_measurement_method '\w scans'
_diffrn_radiation_monochromator graphite
_diffrn_radiation_source 'fine-focus sealed tube'
_diffrn_radiation_type MoK\a
_diffrn_radiation_wavelength 0.71073
_diffrn_reflns_av_R_equivalents 0.0159
_diffrn_reflns_av_sigmaI/netI 0.0381
_diffrn_reflns_limit_h_max 8
_diffrn_reflns_limit_h_min -1
_diffrn_reflns_limit_k_max 9
_diffrn_reflns_limit_k_min -9
_diffrn_reflns_limit_l_max 11
_diffrn_reflns_limit_l_min -11
_diffrn_reflns_number 2454
_diffrn_reflns_theta_full 25.50
_diffrn_reflns_theta_max 25.50
_diffrn_reflns_theta_min 2.24
_diffrn_standards_decay_% 0
_diffrn_standards_interval_count 97
_diffrn_standards_number 3
_exptl_absorpt_coefficient_mu 0.079
_exptl_absorpt_correction_type none
_exptl_crystal_colour yellow
_exptl_crystal_density_diffrn 1.210
_exptl_crystal_density_meas ?
_exptl_crystal_density_method 'not measured'
_exptl_crystal_description block
_exptl_crystal_F_000 206
_exptl_crystal_size_max 0.50
_exptl_crystal_size_mid 0.30
_exptl_crystal_size_min 0.20
_refine_diff_density_max 0.145
_refine_diff_density_min -0.128
_refine_diff_density_rms 0.032
_refine_ls_extinction_method none
_refine_ls_goodness_of_fit_ref 1.035
_refine_ls_hydrogen_treatment constr
_refine_ls_matrix_type full
_refine_ls_number_parameters 128
_refine_ls_number_reflns 1942
_refine_ls_number_restraints 0
_refine_ls_restrained_S_all 1.035
_refine_ls_R_factor_all 0.0820
_refine_ls_R_factor_gt 0.0486
_refine_ls_shift/su_max 0.000
_refine_ls_shift/su_mean 0.000
_refine_ls_structure_factor_coef Fsqd
_refine_ls_weighting_details 'calc w=1/[\s^2^(Fo^2^)+(0.0010P)^2^+0.2000P] where P=(Fo^2^+2Fc^2^)/3'
_refine_ls_weighting_scheme calc
_refine_ls_wR_factor_gt 0.0829
_refine_ls_wR_factor_ref 0.0931
_reflns_number_gt 1206
_reflns_number_total 1942
_reflns_threshold_expression >2sigma(I)
_cod_data_source_file jp2035357_si_001.cif
_cod_data_source_block taj-18
_cod_depositor_comments
;
The following automatic conversions were performed:

'_symmetry_cell_setting' value 'Triclinic' changed to 'triclinic'
according to /home/saulius/struct/CIF-dictionaries/cif_core.dic
dictionary named 'cif_core.dic' version 2.4.1 from 2010-06-29.

Automatic conversion script
Id: cif_fix_values 1715 2011-07-08 13:25:40Z adriana 

The following automatic conversions were performed:

'_exptl_crystal_density_meas' value 'none' was changed to '?' - the
value is perceived as not measured.

Automatic conversion script
Id: cif_fix_values 3008 2015-01-20 13:52:24Z robertas 
;
_cod_original_sg_symbol_H-M P-1
_cod_database_code 1501717

loop_
_symmetry_equiv_pos_as_xyz
'x, y, z'
'-x, -y, -z'

loop_
_atom_site_label
_atom_site_type_symbol
_atom_site_fract_x
_atom_site_fract_y
_atom_site_fract_z
_atom_site_U_iso_or_equiv
_atom_site_adp_type
_atom_site_occupancy
_atom_site_symmetry_multiplicity
_atom_site_calc_flag
_atom_site_refinement_flags
O1 O 0.8930(2) 0.24085(19) 0.3809(2) 0.0703(5) Uani 1 1 d .
H1B H 0.8229 0.3179 0.4182 0.084 Uiso 1 1 calc R
N1 N 0.5616(3) 0.43354(19) 0.47029(18) 0.0542(5) Uani 1 1 d .
N2 N 0.8564(3) -0.2128(2) 0.1583(2) 0.0575(5) Uani 1 1 d .
C1 C 0.4661(3) 0.3364(2) 0.4307(2) 0.0514(5) Uani 1 1 d .
H1A H 0.3269 0.3579 0.4464 0.062 Uiso 1 1 calc R
C2 C 0.5670(3) 0.1964(2) 0.3632(2) 0.0479(5) Uani 1 1 d .
C3 C 0.7763(3) 0.1527(2) 0.3388(2) 0.0502(5) Uani 1 1 d .
C4 C 0.8697(3) 0.0183(2) 0.2730(2) 0.0531(5) Uani 1 1 d .
H4A H 1.0079 -0.0076 0.2589 0.064 Uiso 1 1 calc R
C5 C 0.7610(3) -0.0806(2) 0.2267(2) 0.0491(5) Uani 1 1 d .
C6 C 0.5505(3) -0.0387(2) 0.2527(2) 0.0525(5) Uani 1 1 d .
H6A H 0.4734 -0.1021 0.2244 0.063 Uiso 1 1 calc R
C7 C 0.4594(3) 0.0949(2) 0.3193(2) 0.0529(5) Uani 1 1 d .
H7A H 0.3203 0.1191 0.3361 0.063 Uiso 1 1 calc R
C8 C 1.0761(3) -0.2514(3) 0.1227(3) 0.0625(6) Uani 1 1 d .
H8A H 1.1454 -0.1506 0.0954 0.075 Uiso 1 1 calc R
H8B H 1.1239 -0.3098 0.0387 0.075 Uiso 1 1 calc R
C9 C 1.1314(4) -0.3540(3) 0.2502(3) 0.0774(7) Uani 1 1 d .
H9A H 1.2770 -0.3747 0.2225 0.116 Uiso 1 1 calc R
H9B H 1.0674 -0.4558 0.2753 0.116 Uiso 1 1 calc R
H9C H 1.0848 -0.2966 0.3336 0.116 Uiso 1 1 calc R
C10 C 0.7399(4) -0.3324(3) 0.1314(2) 0.0581(6) Uani 1 1 d .
H10A H 0.6085 -0.3398 0.2086 0.070 Uiso 1 1 calc R
H10B H 0.8127 -0.4387 0.1360 0.070 Uiso 1 1 calc R
C11 C 0.7055(4) -0.2895(3) -0.0160(2) 0.0786(8) Uani 1 1 d .
H11A H 0.6292 -0.3715 -0.0280 0.118 Uiso 1 1 calc R
H11B H 0.8349 -0.2841 -0.0931 0.118 Uiso 1 1 calc R
H11C H 0.6304 -0.1856 -0.0204 0.118 Uiso 1 1 calc R

loop_
_atom_site_aniso_label
_atom_site_aniso_U_11
_atom_site_aniso_U_22
_atom_site_aniso_U_33
_atom_site_aniso_U_23
_atom_site_aniso_U_13
_atom_site_aniso_U_12
O1 0.0605(10) 0.0635(10) 0.0951(13) -0.0387(9) -0.0224(9) -0.0034(8)
N1 0.0654(12) 0.0429(10) 0.0497(11) -0.0102(8) -0.0130(9) 0.0028(9)
N2 0.0533(11) 0.0544(11) 0.0714(12) -0.0263(9) -0.0219(10) 0.0024(9)
C1 0.0558(14) 0.0481(12) 0.0457(12) -0.0041(10) -0.0139(10) 0.0031(10)
C2 0.0556(13) 0.0423(11) 0.0441(11) -0.0056(9) -0.0153(10) -0.0005(10)
C3 0.0561(14) 0.0447(12) 0.0509(12) -0.0095(10) -0.0160(11) -0.0075(10)
C4 0.0451(12) 0.0527(12) 0.0629(14) -0.0162(11) -0.0167(11) 0.0005(10)
C5 0.0544(13) 0.0455(11) 0.0473(12) -0.0106(9) -0.0149(10) -0.0018(10)
C6 0.0534(14) 0.0520(13) 0.0561(13) -0.0134(10) -0.0206(11) -0.0023(10)
C7 0.0525(13) 0.0544(13) 0.0510(13) -0.0077(10) -0.0172(11) 0.0011(11)
C8 0.0570(14) 0.0594(14) 0.0702(15) -0.0271(12) -0.0117(12) -0.0005(11)
C9 0.0678(17) 0.0696(16) 0.099(2) -0.0134(15) -0.0330(15) -0.0031(13)
C10 0.0627(15) 0.0514(13) 0.0630(14) -0.0147(11) -0.0209(12) -0.0032(11)
C11 0.095(2) 0.0874(19) 0.0619(16) -0.0206(14) -0.0270(15) -0.0172(16)

loop_
_atom_type_symbol
_atom_type_description
_atom_type_scat_dispersion_real
_atom_type_scat_dispersion_imag
_atom_type_scat_source
C C 0.0033 0.0016 'International Tables Vol C Tables 4.2.6.8 and 6.1.1.4'
H H 0.0000 0.0000 'International Tables Vol C Tables 4.2.6.8 and 6.1.1.4'
N N 0.0061 0.0033 'International Tables Vol C Tables 4.2.6.8 and 6.1.1.4'
O O 0.0106 0.0060 'International Tables Vol C Tables 4.2.6.8 and 6.1.1.4'

loop_
_geom_angle_atom_site_label_1
_geom_angle_atom_site_label_2
_geom_angle_atom_site_label_3
_geom_angle
_geom_angle_site_symmetry_3
C3 O1 H1B 109.5 .
C1 N1 N1 114.0(2) 2_666
C5 N2 C8 121.91(17) .
C5 N2 C10 121.64(18) .
C8 N2 C10 116.14(17) .
N1 C1 C2 122.4(2) .
N1 C1 H1A 118.8 .
C2 C1 H1A 118.8 .
C7 C2 C3 116.62(18) .
C7 C2 C1 120.9(2) .
C3 C2 C1 122.49(19) .
O1 C3 C4 117.52(19) .
O1 C3 C2 121.14(18) .
C4 C3 C2 121.34(19) .
C3 C4 C5 121.5(2) .
C3 C4 H4A 119.3 .
C5 C4 H4A 119.3 .
N2 C5 C4 121.1(2) .
N2 C5 C6 121.40(19) .
C4 C5 C6 117.45(19) .
C7 C6 C5 120.4(2) .
C7 C6 H6A 119.8 .
C5 C6 H6A 119.8 .
C6 C7 C2 122.7(2) .
C6 C7 H7A 118.6 .
C2 C7 H7A 118.6 .
N2 C8 C9 112.4(2) .
N2 C8 H8A 109.1 .
C9 C8 H8A 109.1 .
N2 C8 H8B 109.1 .
C9 C8 H8B 109.1 .
H8A C8 H8B 107.9 .
C8 C9 H9A 109.5 .
C8 C9 H9B 109.5 .
H9A C9 H9B 109.5 .
C8 C9 H9C 109.5 .
H9A C9 H9C 109.5 .
H9B C9 H9C 109.5 .
N2 C10 C11 112.93(18) .
N2 C10 H10A 109.0 .
C11 C10 H10A 109.0 .
N2 C10 H10B 109.0 .
C11 C10 H10B 109.0 .
H10A C10 H10B 107.8 .
C10 C11 H11A 109.5 .
C10 C11 H11B 109.5 .
H11A C11 H11B 109.5 .
C10 C11 H11C 109.5 .
H11A C11 H11C 109.5 .
H11B C11 H11C 109.5 .

loop_
_geom_bond_atom_site_label_1
_geom_bond_atom_site_label_2
_geom_bond_distance
_geom_bond_site_symmetry_2
O1 C3 1.359(2) .
O1 H1B 0.8200 .
N1 C1 1.289(3) .
N1 N1 1.403(3) 2_666
N2 C5 1.377(2) .
N2 C8 1.460(3) .
N2 C10 1.467(3) .
C1 C2 1.436(3) .
C1 H1A 0.9300 .
C2 C7 1.400(3) .
C2 C3 1.409(3) .
C3 C4 1.376(3) .
C4 C5 1.403(3) .
C4 H4A 0.9300 .
C5 C6 1.413(3) .
C6 C7 1.371(3) .
C6 H6A 0.9300 .
C7 H7A 0.9300 .
C8 C9 1.516(3) .
C8 H8A 0.9700 .
C8 H8B 0.9700 .
C9 H9A 0.9600 .
C9 H9B 0.9600 .
C9 H9C 0.9600 .
C10 C11 1.512(3) .
C10 H10A 0.9700 .
C10 H10B 0.9700 .
C11 H11A 0.9600 .
C11 H11B 0.9600 .
C11 H11C 0.9600 .

loop_
_geom_hbond_atom_site_label_D
_geom_hbond_atom_site_label_H
_geom_hbond_atom_site_label_A
_geom_hbond_distance_DH
_geom_hbond_distance_HA
_geom_hbond_distance_DA
_geom_hbond_angle_DHA
O1 H1B N1 0.82 1.91 2.634(2) 147.1
